data_2000318
loop_
_publ_author_name
'Mac\'i\<cek, J.'
'Angelova, O.'
'Dodoff, N.'

_publ_section_title
;Structure of
 <i>cis</i>-dichloro[methylphosphinylidenebis(methylamine-<i>N</i>,<i>N</i>')]platinum(II)
 hemihydrate
;
_journal_issue 5
_journal_name_full 'Acta Crystallographica Section C'
_journal_page_first 971
_journal_page_last 973
_journal_paper_doi 10.1107/S0108270190012689
_journal_volume 47
_journal_year 1991
_chemical_formula_sum 'C3 H11 Cl2 N2 O P Pt'
_symmetry_cell_setting monoclinic
_symmetry_space_group_name_H-M 'I 1 2/c 1'
_audit_creation_method 'IUCr CIFGEN early version'
_cell_angle_alpha 90
_cell_angle_beta 117.150(10)
_cell_angle_gamma 90
_cell_formula_units_Z 8
_cell_length_a 17.696(3)
_cell_length_b 7.175(4)
_cell_length_c 17.1550(10)
_cell_volume 1938.2(11)
_diffrn_radiation_type Mo
_diffrn_radiation_wavelength 0.71073
_exptl_crystal_density_diffrn 2.722
_exptl_crystal_F_000 1464
_cod_data_source_file ab0164.cif
_cod_data_source_block ab0164a
_cod_depositor_comments
;

  Changing the _symmetry_space_group_name_H-M value from 'I 2/c 1 1'
  to 'I 1 2/c 1'. The previous H-M symbol was apparently incorrectly
  assigned by our software from the short symbol I2/c provided by th
  authors. The 'I 1 2/c 1' symbol is compatible with the provided cell
  angles and gives reasonable packing, unlike the previous incorrect
  'I 2/c 1 1' symbol.

  Saulius Gra\<zulis
  2014-06-18

;
_cod_original_cell_volume 1938.0(10)
_cod_original_sg_symbol_H-M I2/c
_cod_original_formula_sum 'C3 H11 Cl2 N2 O1 P1 Pt1'
_cod_database_code 2000318

loop_
_atom_site_label
_atom_site_fract_x
_atom_site_fract_y
_atom_site_fract_z
Pt .13023(2) .4421(4) .24840(2)
Cl(1) .19100(10) .7202(3) .31650(10)
Cl(2) .12630(10) .3348(4) .37290(10)
P .09600(10) .2165(3) .04610(10)
O .0040(3) .2631(9) -.0071(4)
N(1) .1330(4) .5420(10) .1380(4)
N(2) .0725(4) .1980(10) .1893(4)
C(1) .1629(4) .4190(10) .0868(5)
C(2) .1105(5) .0880(10) .1427(5)
C(3) .1422(5) .078(2) -.0060(5)
O(W) .500 .6220(10) .250
H(W) .473 .706 .219
H(11N) .169 .648 .155
H(12N) .077 .580 .099
H(21N) .016 .227 .148
H(22N) .072 .120 .234
H(11) .161 .488 .039
H(12) .219 .381 .124
H(21) .169 .072 .180
H(22) .084 -.030 .126
H(31) .200 .057 .033
H(32) .113 -.038 -.023
H(33) .138 .141 -.057
